data_7209284
loop_
_publ_author_name
'Zhang, Zhe'
'Ma, Jian-Fang'
'Liu, Ying-Ying'
'Kan, Wei-Qiu'
'Yang, Jin'

_publ_section_title
;
 2D and 3D coordination polymers constructed by a novel
 hexakis(1,2,4-triazol-ylmethy1)benzene ligand and different carboxylate
 anions: syntheses, structures, and luminescent properties
;
_journal_issue 10
_journal_name_full CrystEngComm
_journal_page_first 2009
_journal_paper_doi 10.1039/c3ce26874h
_journal_volume 15
_journal_year 2013
_chemical_formula_moiety 'C24 H32 N18 O16 S3 Zn3'
_chemical_formula_sum 'C24 H32 N18 O16 S3 Zn3'
_chemical_formula_weight 1120.97
_chemical_name_systematic
;
?
;
_space_group_IT_number 14
_symmetry_cell_setting monoclinic
_symmetry_space_group_name_Hall '-P 2ybc'
_symmetry_space_group_name_H-M 'P 1 21/c 1'
_atom_sites_solution_hydrogens geom
_atom_sites_solution_primary direct
_atom_sites_solution_secondary difmap
_audit_creation_method SHELXL-97
_cell_angle_alpha 90.00
_cell_angle_beta 104.444(6)
_cell_angle_gamma 90.00
_cell_formula_units_Z 4
_cell_length_a 16.3080(9)
_cell_length_b 10.5170(5)
_cell_length_c 22.9860(14)
_cell_measurement_reflns_used 2674
_cell_measurement_temperature 293(2)
_cell_measurement_theta_max 29.1912
_cell_measurement_theta_min 3.1665
_cell_volume 3817.7(4)
_computing_cell_refinement CrysAlis
_computing_data_collection 'CrysAlis (Oxford Diffraction, 2006)'
_computing_data_reduction CrysAlis
_computing_structure_refinement 'SHELXL-97 (Sheldrick, 1997)'
_computing_structure_solution 'SHELXS-97 (Sheldrick, 1997)'
_diffrn_ambient_temperature 293(2)
_diffrn_detector_area_resol_mean 10.0
_diffrn_measured_fraction_theta_full 0.945
_diffrn_measured_fraction_theta_max 0.945
_diffrn_measurement_device_type 'Oxford Diffraction Gemini R Ultra'
_diffrn_measurement_method '\w scan'
_diffrn_radiation_monochromator graphite
_diffrn_radiation_source 'fine-focus sealed tube'
_diffrn_radiation_type MoK\a
_diffrn_radiation_wavelength 0.71069
_diffrn_reflns_av_R_equivalents 0.0544
_diffrn_reflns_av_sigmaI/netI 0.0792
_diffrn_reflns_limit_h_max 15
_diffrn_reflns_limit_h_min -19
_diffrn_reflns_limit_k_max 12
_diffrn_reflns_limit_k_min -12
_diffrn_reflns_limit_l_max 27
_diffrn_reflns_limit_l_min -19
_diffrn_reflns_number 14048
_diffrn_reflns_theta_full 25.03
_diffrn_reflns_theta_max 25.03
_diffrn_reflns_theta_min 3.17
_exptl_absorpt_coefficient_mu 2.132
_exptl_absorpt_correction_T_max 0.7691
_exptl_absorpt_correction_T_min 0.5487
_exptl_absorpt_process_details
;
CrysAlis (Oxford Diffraction, 2006)
;
_exptl_crystal_colour yellow
_exptl_crystal_density_diffrn 1.950
_exptl_crystal_density_method 'not measured'
_exptl_crystal_description block
_exptl_crystal_F_000 2272
_exptl_crystal_size_max 0.32
_exptl_crystal_size_mid 0.15
_exptl_crystal_size_min 0.13
_refine_diff_density_max 1.183
_refine_diff_density_min -0.596
_refine_diff_density_rms 0.123
_refine_ls_extinction_method none
_refine_ls_goodness_of_fit_ref 1.030
_refine_ls_hydrogen_treatment constr
_refine_ls_matrix_type full
_refine_ls_number_parameters 596
_refine_ls_number_reflns 6379
_refine_ls_number_restraints 17
_refine_ls_restrained_S_all 1.030
_refine_ls_R_factor_all 0.1019
_refine_ls_R_factor_gt 0.0631
_refine_ls_shift/su_max 0.001
_refine_ls_shift/su_mean 0.000
_refine_ls_structure_factor_coef Fsqd
_refine_ls_weighting_details 'calc w=1/[\s^2^(Fo^2^)+(0.0668P)^2^+0.4660P] where P=(Fo^2^+2Fc^2^)/3'
_refine_ls_weighting_scheme calc
_refine_ls_wR_factor_gt 0.1375
_refine_ls_wR_factor_ref 0.1597
_reflns_number_gt 4155
_reflns_number_total 6379
_reflns_threshold_expression >2\s(I)
_cod_data_source_file c3ce26874h.txt
_cod_data_source_block Compound-3
_cod_depositor_comments
;
The following automatic conversions were performed:

'_symmetry_cell_setting' value 'Monoclinic' changed to 'monoclinic'
according to /home/saulius/struct/CIF-dictionaries/cif_core.dic
dictionary named 'cif_core.dic' version 2.4.2 from 2011-04-26.

Automatic conversion script
Id: cif_fix_values 1891 2012-01-12 08:04:46Z andrius 
;
_cod_original_sg_symbol_Hall '-P 2ybc '
_cod_original_sg_symbol_H-M 'P 21/c '
_cod_database_code 7209284

loop_
_symmetry_equiv_pos_as_xyz
'x, y, z'
'-x, y+1/2, -z+1/2'
'-x, -y, -z'
'x, -y-1/2, z-1/2'

loop_
_atom_site_label
_atom_site_type_symbol
_atom_site_fract_x
_atom_site_fract_y
_atom_site_fract_z
_atom_site_U_iso_or_equiv
_atom_site_adp_type
_atom_site_occupancy
_atom_site_symmetry_multiplicity
_atom_site_calc_flag
_atom_site_refinement_flags
_atom_site_disorder_assembly
_atom_site_disorder_group
Zn1 Zn 0.78595(4) -0.82429(6) 0.74810(3) 0.0237(2) Uani 1 1 d . . .
Zn2 Zn 0.88092(4) -0.32749(6) 0.75114(3) 0.0217(2) Uani 1 1 d . . .
Zn3 Zn 0.44981(4) -0.83143(6) 0.75536(3) 0.0210(2) Uani 1 1 d . . .
S1 S 0.59175(9) -1.02155(13) 0.71381(6) 0.0212(3) Uani 1 1 d . . .
S2 S 0.71138(10) -0.52555(14) 0.71231(7) 0.0293(4) Uani 1 1 d . . .
S3 S 0.95735(9) -0.01867(13) 0.78385(7) 0.0219(4) Uani 1 1 d . . .
C1 C 0.5796(5) -0.9485(7) 0.5022(3) 0.0372(17) Uani 1 1 d . . .
C2 C 0.5673(5) -1.0810(7) 0.4983(3) 0.0374(17) Uani 1 1 d . C .
C3 C 0.4867(5) -1.1298(6) 0.4971(3) 0.0370(17) Uani 1 1 d . . .
C4 C 0.6650(5) -0.8947(10) 0.5013(3) 0.064(3) Uani 1 1 d . . .
H4A H 0.6917 -0.9496 0.4774 0.077 Uiso 1 1 calc R . .
H4B H 0.6575 -0.8116 0.4823 0.077 Uiso 1 1 calc R . .
C5 C 0.7039(4) -0.8682(7) 0.6153(3) 0.0422(18) Uani 1 1 d . . .
H5 H 0.6495 -0.8703 0.6213 0.051 Uiso 1 1 calc R D .
C6 C 0.8335(5) -0.8511(8) 0.6282(4) 0.049(2) Uani 1 1 d . . .
H6 H 0.8903 -0.8384 0.6473 0.059 Uiso 1 1 calc R D .
C7 C 0.6401(6) -1.1656(8) 0.4941(3) 0.059(2) Uani 1 1 d . . .
H7A H 0.6928 -1.1286 0.5169 0.071 Uiso 1 1 calc R A 1
H7B H 0.6337 -1.2481 0.5113 0.071 Uiso 1 1 calc R A 1
C8 C 0.5860(5) -1.1706(8) 0.3814(3) 0.057(2) Uani 1 1 d D . .
H8 H 0.5294 -1.1542 0.3796 0.069 Uiso 1 1 calc R B 1
C10 C 0.4724(7) -1.2741(7) 0.4950(3) 0.064(3) Uani 1 1 d . . .
H10A H 0.4162 -1.2928 0.4703 0.076 Uiso 1 1 calc R . .
H10B H 0.5133 -1.3145 0.4767 0.076 Uiso 1 1 calc R . .
C11 C 0.5099(5) -1.2752(6) 0.6090(3) 0.0376(17) Uani 1 1 d . . .
H11 H 0.5310 -1.1928 0.6155 0.045 Uiso 1 1 calc R . .
C12 C 0.4738(5) -1.4585(6) 0.6199(3) 0.046(2) Uani 1 1 d . . .
H12 H 0.4639 -1.5336 0.6384 0.055 Uiso 1 1 calc R . .
C13 C 1.0029(5) -0.3674(6) 0.4998(3) 0.0346(16) Uani 1 1 d . . .
C14 C 0.9271(5) -0.4288(7) 0.5009(3) 0.0387(17) Uani 1 1 d . . .
C15 C 0.9239(5) -0.5631(6) 0.5006(3) 0.0383(18) Uani 1 1 d . . .
C16 C 1.0041(6) -0.2200(6) 0.4991(3) 0.050(2) Uani 1 1 d . . .
H16A H 0.9734 -0.1877 0.5271 0.060 Uiso 1 1 calc R . .
H16B H 1.0621 -0.1902 0.5120 0.060 Uiso 1 1 calc R . .
C17 C 0.9523(4) -0.2223(5) 0.3867(3) 0.0325(16) Uani 1 1 d D . .
H17 H 0.9650 -0.3064 0.3800 0.039 Uiso 1 1 calc R . .
C18 C 0.9141(7) -0.0358(6) 0.3755(4) 0.080(3) Uani 1 1 d D . .
H18 H 0.8942 0.0411 0.3574 0.096 Uiso 1 1 calc R . .
C19 C 0.8502(5) -0.3533(7) 0.5051(3) 0.0472(19) Uani 1 1 d . . .
H19A H 0.8436 -0.2816 0.4778 0.057 Uiso 1 1 calc R . .
H19B H 0.8002 -0.4064 0.4927 0.057 Uiso 1 1 calc R . .
C20 C 0.8568(4) -0.3686(6) 0.6152(3) 0.0346(16) Uani 1 1 d . . .
H20 H 0.8516 -0.4564 0.6176 0.042 Uiso 1 1 calc R E .
C21 C 0.8668(7) -0.1759(7) 0.6349(4) 0.079(3) Uani 1 1 d . . .
H21 H 0.8712 -0.0997 0.6560 0.095 Uiso 1 1 calc R E .
C22 C 0.8421(5) -0.6298(8) 0.4949(3) 0.049(2) Uani 1 1 d . . .
H22A H 0.8514 -0.7086 0.5176 0.059 Uiso 1 1 calc R . .
H22B H 0.8041 -0.5770 0.5110 0.059 Uiso 1 1 calc R . .
C23 C 0.8318(4) -0.6409(6) 0.3837(3) 0.0320(15) Uani 1 1 d . . .
H23 H 0.8838 -0.6048 0.3836 0.038 Uiso 1 1 calc R . .
C24 C 0.7130(6) -0.7220(12) 0.3585(4) 0.097(4) Uani 1 1 d . . .
H24 H 0.6635 -0.7572 0.3349 0.117 Uiso 1 1 calc R . .
N1 N 0.7717(3) -0.8505(5) 0.6575(2) 0.0291(12) Uani 1 1 d . D .
N2 N 0.7214(4) -0.8828(6) 0.5629(2) 0.0412(15) Uani 1 1 d . D .
N3 N 0.8067(4) -0.8712(7) 0.5704(3) 0.0547(17) Uani 1 1 d . D .
N7 N 0.5054(3) -1.3535(4) 0.6513(2) 0.0251(11) Uani 1 1 d . . .
N8 N 0.4811(4) -1.3258(4) 0.5554(2) 0.0366(14) Uani 1 1 d . . .
N9 N 0.4581(4) -1.4471(5) 0.5619(3) 0.0479(17) Uani 1 1 d . . .
N11 N 0.9189(3) -0.1418(5) 0.3440(2) 0.0297(13) Uani 1 1 d . . .
N12 N 0.9655(4) -0.1712(5) 0.4390(2) 0.0377(15) Uani 1 1 d . . .
N13 N 0.9392(7) -0.0492(6) 0.4331(3) 0.091(3) Uani 1 1 d . . .
N14 N 0.8651(3) -0.2911(5) 0.6609(2) 0.0317(13) Uani 1 1 d . E .
N15 N 0.8566(4) -0.3070(6) 0.5659(3) 0.0452(16) Uani 1 1 d . E .
N16 N 0.8618(7) -0.1818(7) 0.5777(3) 0.100(3) Uani 1 1 d . E .
N17 N 0.7775(3) -0.6817(5) 0.3358(2) 0.0375(14) Uani 1 1 d . . .
N18 N 0.8043(3) -0.6569(5) 0.4316(3) 0.0378(14) Uani 1 1 d . . .
N19 N 0.7264(5) -0.7070(11) 0.4158(3) 0.103(3) Uani 1 1 d . . .
O1 O 0.6674(3) -0.9449(4) 0.7386(2) 0.0350(11) Uani 1 1 d . D .
O2 O 0.5243(3) -0.9883(4) 0.7450(2) 0.0339(11) Uani 1 1 d . D .
O3 O 0.6119(2) -1.1574(3) 0.7258(2) 0.0274(10) Uani 1 1 d . . .
O4 O 0.5604(3) -1.0017(4) 0.6504(2) 0.0420(12) Uani 1 1 d . D .
O5 O 0.7046(3) -0.6578(4) 0.7307(3) 0.0466(14) Uani 1 1 d . D .
O6 O 0.6572(3) -0.4472(4) 0.7398(3) 0.0518(15) Uani 1 1 d . . .
O7 O 0.8012(3) -0.4874(4) 0.7369(3) 0.0452(14) Uani 1 1 d . D .
O8 O 0.6866(5) -0.5128(8) 0.6488(3) 0.109(3) Uani 1 1 d U D .
O9 O 0.9640(3) -0.1554(4) 0.7700(2) 0.0310(10) Uani 1 1 d . E .
O10 O 0.9858(3) 0.0005(4) 0.84824(19) 0.0360(11) Uani 1 1 d . E .
O11 O 0.8660(3) -0.9843(4) 0.7622(2) 0.0331(11) Uani 1 1 d . . .
O12 O 0.9940(3) -0.4427(4) 0.7493(2) 0.0307(10) Uani 1 1 d . . .
N5 N 0.6430(4) -1.1812(7) 0.4317(3) 0.062(2) Uani 0.650(15) 1 d PD C 1
N6 N 0.7179(6) -1.1510(18) 0.4182(5) 0.098(7) Uani 0.650(15) 1 d PD C 1
C9 C 0.7008(6) -1.160(2) 0.3600(6) 0.107(9) Uani 0.650(15) 1 d PDU C 1
H9 H 0.7407 -1.1507 0.3376 0.128 Uiso 0.650(15) 1 calc PR C 1
N4 N 0.6135(4) -1.1842(6) 0.3350(2) 0.0448(16) Uani 0.650(15) 1 d PU . 1
N5A N 0.6430(4) -1.1812(7) 0.4317(3) 0.062(2) Uani 0.350(15) 1 d P C 2
N6A N 0.6878(14) -1.292(3) 0.4200(8) 0.073(10) Uani 0.350(15) 1 d P C 2
C9A C 0.6712(14) -1.294(2) 0.3606(12) 0.063(8) Uani 0.350(15) 1 d PDU C 2
H9A H 0.6920 -1.3537 0.3382 0.075 Uiso 0.350(15) 1 calc PR C 2
N4A N 0.6135(4) -1.1842(6) 0.3350(2) 0.0448(16) Uani 0.350(15) 1 d P . 2
O1W O 0.8907(3) -0.7038(4) 0.7660(3) 0.0421(13) Uani 1 1 d . D 2
O2W O 0.7832(3) -0.2043(4) 0.7611(2) 0.0392(12) Uani 1 1 d . E 2
O3W O 0.5437(3) -0.7106(4) 0.7385(3) 0.0519(15) Uani 1 1 d . F 2
O4W O 0.6839(5) -0.4704(9) 0.5349(3) 0.115(3) Uani 1 1 d . G 2

loop_
_atom_site_aniso_label
_atom_site_aniso_U_11
_atom_site_aniso_U_22
_atom_site_aniso_U_33
_atom_site_aniso_U_23
_atom_site_aniso_U_13
_atom_site_aniso_U_12
Zn1 0.0273(4) 0.0208(4) 0.0217(4) -0.0005(3) 0.0039(3) 0.0019(3)
Zn2 0.0263(4) 0.0191(4) 0.0203(4) 0.0001(3) 0.0072(3) 0.0000(3)
Zn3 0.0262(4) 0.0181(4) 0.0190(4) 0.0000(3) 0.0063(3) 0.0013(3)
S1 0.0228(8) 0.0201(7) 0.0220(8) -0.0012(6) 0.0079(6) 0.0004(6)
S2 0.0261(9) 0.0270(8) 0.0352(9) 0.0045(7) 0.0083(7) 0.0004(7)
S3 0.0220(8) 0.0203(7) 0.0232(8) 0.0016(6) 0.0056(6) 0.0001(6)
C1 0.040(4) 0.056(5) 0.018(3) 0.005(3) 0.012(3) -0.005(3)
C2 0.051(5) 0.048(4) 0.015(3) -0.001(3) 0.010(3) 0.012(4)
C3 0.060(5) 0.033(4) 0.017(3) 0.002(3) 0.008(3) -0.005(3)
C4 0.050(5) 0.116(7) 0.025(4) 0.003(4) 0.007(4) -0.038(5)
C5 0.025(4) 0.074(5) 0.031(4) 0.007(4) 0.014(3) -0.001(3)
C6 0.023(4) 0.083(6) 0.042(5) 0.006(4) 0.009(4) -0.002(4)
C7 0.064(6) 0.083(6) 0.028(4) -0.001(4) 0.006(4) 0.029(5)
C8 0.052(5) 0.102(7) 0.018(4) 0.003(4) 0.011(4) 0.037(5)
C10 0.130(8) 0.037(4) 0.020(4) -0.007(3) 0.012(5) -0.028(5)
C11 0.061(5) 0.025(3) 0.024(4) -0.001(3) 0.006(4) -0.004(3)
C12 0.079(6) 0.027(3) 0.033(4) -0.001(3) 0.016(4) -0.014(4)
C13 0.051(5) 0.032(3) 0.015(3) -0.004(3) -0.003(3) -0.007(3)
C14 0.049(5) 0.050(4) 0.013(3) 0.003(3) -0.001(3) 0.005(4)
C15 0.056(5) 0.037(4) 0.022(4) 0.001(3) 0.009(4) -0.013(4)
C16 0.087(6) 0.033(4) 0.026(4) -0.004(3) 0.005(4) 0.001(4)
C17 0.054(5) 0.018(3) 0.025(4) -0.003(3) 0.011(3) 0.001(3)
C18 0.167(10) 0.028(4) 0.033(5) 0.001(4) -0.001(6) 0.017(5)
C19 0.056(5) 0.053(4) 0.032(4) 0.002(4) 0.009(4) 0.010(4)
C20 0.043(4) 0.037(4) 0.020(4) 0.001(3) 0.000(3) 0.003(3)
C21 0.162(10) 0.035(4) 0.049(5) 0.004(4) 0.045(6) 0.017(5)
C22 0.068(5) 0.056(5) 0.025(4) -0.001(3) 0.014(4) -0.020(4)
C23 0.025(4) 0.049(4) 0.023(3) 0.001(3) 0.008(3) -0.014(3)
C24 0.050(6) 0.199(12) 0.044(6) -0.015(6) 0.013(5) -0.079(7)
N1 0.027(3) 0.034(3) 0.025(3) 0.008(2) 0.004(2) 0.000(2)
N2 0.037(4) 0.066(4) 0.024(3) 0.003(3) 0.012(3) -0.017(3)
N3 0.040(4) 0.083(5) 0.044(4) 0.010(4) 0.016(3) 0.002(3)
N7 0.027(3) 0.025(3) 0.023(3) 0.002(2) 0.007(2) -0.002(2)
N8 0.063(4) 0.022(3) 0.024(3) -0.003(2) 0.009(3) -0.011(3)
N9 0.076(5) 0.030(3) 0.033(4) -0.001(3) 0.004(3) -0.012(3)
N11 0.037(3) 0.025(3) 0.026(3) -0.002(2) 0.005(3) -0.001(2)
N12 0.065(4) 0.022(3) 0.024(3) -0.006(2) 0.007(3) 0.003(3)
N13 0.196(9) 0.028(3) 0.040(4) -0.004(3) 0.012(5) 0.030(5)
N14 0.032(3) 0.037(3) 0.025(3) 0.003(3) 0.005(3) 0.007(2)
N15 0.064(4) 0.045(3) 0.025(3) 0.000(3) 0.008(3) 0.010(3)
N16 0.216(11) 0.044(4) 0.048(5) 0.011(4) 0.046(6) 0.012(5)
N17 0.027(3) 0.060(4) 0.026(3) 0.005(3) 0.007(3) -0.007(3)
N18 0.030(3) 0.055(4) 0.031(3) 0.010(3) 0.011(3) -0.008(3)
N19 0.058(5) 0.214(10) 0.040(5) 0.000(5) 0.018(4) -0.060(6)
O1 0.032(3) 0.024(2) 0.048(3) -0.003(2) 0.007(2) -0.0095(18)
O2 0.039(3) 0.022(2) 0.050(3) -0.007(2) 0.028(2) 0.0034(19)
O3 0.025(2) 0.022(2) 0.037(3) 0.0013(19) 0.010(2) -0.0043(17)
O4 0.058(3) 0.036(3) 0.030(3) 0.004(2) 0.007(2) -0.005(2)
O5 0.025(3) 0.024(2) 0.093(4) -0.002(2) 0.018(3) 0.0014(19)
O6 0.033(3) 0.036(3) 0.087(4) -0.004(3) 0.015(3) 0.018(2)
O7 0.026(3) 0.016(2) 0.097(4) 0.004(2) 0.021(3) -0.0028(19)
O8 0.110(6) 0.172(8) 0.041(4) 0.032(4) 0.010(4) -0.017(5)
O9 0.024(2) 0.024(2) 0.046(3) -0.005(2) 0.011(2) 0.0003(18)
O10 0.041(3) 0.039(2) 0.026(2) -0.002(2) 0.005(2) 0.000(2)
O11 0.024(2) 0.024(2) 0.051(3) 0.000(2) 0.008(2) 0.0041(18)
O12 0.033(3) 0.025(2) 0.039(3) -0.0004(19) 0.019(2) 0.0074(18)
N5 0.051(4) 0.102(6) 0.029(4) 0.001(4) 0.006(3) 0.047(4)
N6 0.040(8) 0.21(2) 0.037(7) -0.005(9) 0.000(6) 0.035(9)
C9 0.029(6) 0.26(3) 0.030(8) -0.031(11) -0.004(6) 0.022(10)
N4 0.037(3) 0.072(4) 0.024(3) -0.002(3) 0.005(3) 0.021(3)
N5A 0.051(4) 0.102(6) 0.029(4) 0.001(4) 0.006(3) 0.047(4)
N6A 0.051(14) 0.14(2) 0.020(10) -0.004(12) -0.006(9) 0.073(15)
C9A 0.063(8) 0.063(8) 0.063(8) 0.0001(10) 0.015(2) 0.0002(10)
N4A 0.037(3) 0.072(4) 0.024(3) -0.002(3) 0.005(3) 0.021(3)
O1W 0.019(2) 0.027(2) 0.082(4) -0.005(2) 0.015(2) -0.0028(18)
O2W 0.029(3) 0.020(2) 0.071(4) -0.002(2) 0.017(3) 0.0014(18)
O3W 0.035(3) 0.024(2) 0.108(5) 0.002(3) 0.039(3) -0.008(2)
O4W 0.070(5) 0.208(9) 0.063(5) -0.008(5) 0.009(4) -0.045(5)

loop_
_atom_type_symbol
_atom_type_description
_atom_type_scat_dispersion_real
_atom_type_scat_dispersion_imag
_atom_type_scat_source
C C 0.0033 0.0016 'International Tables Vol C Tables 4.2.6.8 and 6.1.1.4'
H H 0.0000 0.0000 'International Tables Vol C Tables 4.2.6.8 and 6.1.1.4'
N N 0.0061 0.0033 'International Tables Vol C Tables 4.2.6.8 and 6.1.1.4'
O O 0.0106 0.0060 'International Tables Vol C Tables 4.2.6.8 and 6.1.1.4'
S S 0.1246 0.1234 'International Tables Vol C Tables 4.2.6.8 and 6.1.1.4'
Zn Zn 0.2839 1.4301 'International Tables Vol C Tables 4.2.6.8 and 6.1.1.4'

loop_
_geom_angle_atom_site_label_1
_geom_angle_atom_site_label_2
_geom_angle_atom_site_label_3
_geom_angle
_geom_angle_site_symmetry_1
_geom_angle_site_symmetry_3
N17 Zn1 N1 168.3(2) 4_546 .
N17 Zn1 O1W 92.3(2) 4_546 .
N1 Zn1 O1W 99.3(2) . .
N17 Zn1 O11 93.7(2) 4_546 .
N1 Zn1 O11 87.57(19) . .
O1W Zn1 O11 90.51(16) . .
N17 Zn1 O5 88.2(2) 4_546 .
N1 Zn1 O5 90.7(2) . .
O1W Zn1 O5 88.82(16) . .
O11 Zn1 O5 178.0(2) . .
N17 Zn1 O1 81.3(2) 4_546 .
N1 Zn1 O1 87.11(19) . .
O1W Zn1 O1 172.90(19) . .
O11 Zn1 O1 92.79(15) . .
O5 Zn1 O1 88.07(15) . .
N14 Zn2 N11 170.2(2) . 4_556
N14 Zn2 O7 94.3(2) . .
N11 Zn2 O7 92.8(2) 4_556 .
N14 Zn2 O2W 95.0(2) . .
N11 Zn2 O2W 91.3(2) 4_556 .
O7 Zn2 O2W 93.09(16) . .
N14 Zn2 O12 88.75(19) . .
N11 Zn2 O12 84.20(19) 4_556 .
O7 Zn2 O12 92.56(16) . .
O2W Zn2 O12 172.97(17) . .
N14 Zn2 O9 87.85(19) . .
N11 Zn2 O9 85.22(18) 4_556 .
O7 Zn2 O9 177.51(19) . .
O2W Zn2 O9 85.39(15) . .
O12 Zn2 O9 88.82(15) . .
N4A Zn3 N4 0.0(5) 3_636 3_636
N4A Zn3 O2 96.1(2) 3_636 .
N4 Zn3 O2 96.1(2) 3_636 .
N4A Zn3 O3W 88.3(3) 3_636 .
N4 Zn3 O3W 88.3(3) 3_636 .
O2 Zn3 O3W 89.16(17) . .
N4A Zn3 N7 170.9(2) 3_636 2_656
N4 Zn3 N7 170.9(2) 3_636 2_656
O2 Zn3 N7 88.04(18) . 2_656
O3W Zn3 N7 99.9(2) . 2_656
N4A Zn3 O6 83.6(2) 3_636 2_646
N4 Zn3 O6 83.6(2) 3_636 2_646
O2 Zn3 O6 93.52(17) . 2_646
O3W Zn3 O6 171.8(2) . 2_646
N7 Zn3 O6 88.0(2) 2_656 2_646
N4A Zn3 O3 89.6(2) 3_636 2_656
N4 Zn3 O3 89.6(2) 3_636 2_656
O2 Zn3 O3 172.14(17) . 2_656
O3W Zn3 O3 85.55(16) . 2_656
N7 Zn3 O3 87.15(17) 2_656 2_656
O6 Zn3 O3 92.53(17) 2_646 2_656
O4 S1 O1 111.6(3) . .
O4 S1 O3 109.7(3) . .
O1 S1 O3 109.5(2) . .
O4 S1 O2 109.5(3) . .
O1 S1 O2 109.5(3) . .
O3 S1 O2 107.0(2) . .
O8 S2 O6 110.1(4) . .
O8 S2 O5 111.3(4) . .
O6 S2 O5 108.3(3) . .
O8 S2 O7 111.4(4) . .
O6 S2 O7 109.1(3) . .
O5 S2 O7 106.5(3) . .
O10 S3 O12 112.2(3) . 2_756
O10 S3 O9 109.4(3) . .
O12 S3 O9 109.8(3) 2_756 .
O10 S3 O11 110.2(3) . 1_565
O12 S3 O11 108.6(3) 2_756 1_565
O9 S3 O11 106.5(2) . 1_565
C3 C1 C2 119.8(6) 3_636 .
C3 C1 C4 120.8(7) 3_636 .
C2 C1 C4 119.2(7) . .
C3 C2 C1 118.8(6) . .
C3 C2 C7 122.2(7) . .
C1 C2 C7 119.1(7) . .
C1 C3 C2 121.4(6) 3_636 .
C1 C3 C10 118.9(7) 3_636 .
C2 C3 C10 119.7(7) . .
N2 C4 C1 111.8(6) . .
N2 C4 H4A 109.3 . .
C1 C4 H4A 109.3 . .
N2 C4 H4B 109.3 . .
C1 C4 H4B 109.3 . .
H4A C4 H4B 107.9 . .
N1 C5 N2 111.3(6) . .
N1 C5 H5 124.4 . .
N2 C5 H5 124.4 . .
N3 C6 N1 114.0(6) . .
N3 C6 H6 123.0 . .
N1 C6 H6 123.0 . .
N5 C7 C2 110.5(6) . .
N5 C7 H7A 109.6 . .
C2 C7 H7A 109.6 . .
N5 C7 H7B 109.6 . .
C2 C7 H7B 109.6 . .
H7A C7 H7B 108.1 . .
N4 C8 N5 114.6(7) . .
N4 C8 H8 122.7 . .
N5 C8 H8 122.7 . .
N8 C10 C3 111.0(5) . .
N8 C10 H10A 109.4 . .
C3 C10 H10A 109.4 . .
N8 C10 H10B 109.4 . .
C3 C10 H10B 109.4 . .
H10A C10 H10B 108.0 . .
N7 C11 N8 111.9(6) . .
N7 C11 H11 124.0 . .
N8 C11 H11 124.0 . .
N9 C12 N7 115.1(6) . .
N9 C12 H12 122.4 . .
N7 C12 H12 122.4 . .
C14 C13 C15 121.2(6) . 3_746
C14 C13 C16 118.3(7) . .
C15 C13 C16 120.5(6) 3_746 .
C13 C14 C15 119.5(7) . .
C13 C14 C19 120.7(6) . .
C15 C14 C19 119.8(7) . .
C13 C15 C14 119.4(6) 3_746 .
C13 C15 C22 120.1(6) 3_746 .
C14 C15 C22 120.3(7) . .
N12 C16 C13 110.9(5) . .
N12 C16 H16A 109.5 . .
C13 C16 H16A 109.5 . .
N12 C16 H16B 109.5 . .
C13 C16 H16B 109.5 . .
H16A C16 H16B 108.0 . .
N12 C17 N11 111.9(5) . .
N12 C17 H17 124.1 . .
N11 C17 H17 124.1 . .
N13 C18 N11 114.6(6) . .
N13 C18 H18 122.7 . .
N11 C18 H18 122.7 . .
N15 C19 C14 112.0(6) . .
N15 C19 H19A 109.2 . .
C14 C19 H19A 109.2 . .
N15 C19 H19B 109.2 . .
C14 C19 H19B 109.2 . .
H19A C19 H19B 107.9 . .
N15 C20 N14 111.4(6) . .
N15 C20 H20 124.3 . .
N14 C20 H20 124.3 . .
N16 C21 N14 113.7(7) . .
N16 C21 H21 123.1 . .
N14 C21 H21 123.1 . .
N18 C22 C15 109.0(6) . .
N18 C22 H22A 109.9 . .
C15 C22 H22A 109.9 . .
N18 C22 H22B 109.9 . .
C15 C22 H22B 109.9 . .
H22A C22 H22B 108.3 . .
N18 C23 N17 111.6(6) . .
N18 C23 H23 124.2 . .
N17 C23 H23 124.2 . .
N19 C24 N17 114.0(7) . .
N19 C24 H24 123.0 . .
N17 C24 H24 123.0 . .
C5 N1 C6 103.5(6) . .
C5 N1 Zn1 129.7(5) . .
C6 N1 Zn1 126.7(5) . .
C5 N2 N3 108.9(6) . .
C5 N2 C4 131.1(6) . .
N3 N2 C4 119.7(6) . .
C6 N3 N2 102.4(6) . .
C11 N7 C12 101.8(5) . .
C11 N7 Zn3 129.0(4) . 2_646
C12 N7 Zn3 128.8(4) . 2_646
C11 N8 N9 108.9(5) . .
C11 N8 C10 131.7(5) . .
N9 N8 C10 119.5(5) . .
C12 N9 N8 102.2(5) . .
C17 N11 C18 101.6(5) . .
C17 N11 Zn2 128.8(4) . 4
C18 N11 Zn2 129.5(5) . 4
C17 N12 N13 109.2(5) . .
C17 N12 C16 132.1(5) . .
N13 N12 C16 118.7(5) . .
C18 N13 N12 102.6(6) . .
C20 N14 C21 102.2(6) . .
C20 N14 Zn2 130.8(5) . .
C21 N14 Zn2 126.8(5) . .
C20 N15 N16 109.0(6) . .
C20 N15 C19 130.5(6) . .
N16 N15 C19 120.5(6) . .
C21 N16 N15 103.7(6) . .
C23 N17 C24 101.9(6) . .
C23 N17 Zn1 128.4(4) . 4_545
C24 N17 Zn1 129.6(5) . 4_545
C23 N18 N19 109.0(6) . .
C23 N18 C22 132.2(6) . .
N19 N18 C22 118.8(6) . .
C24 N19 N18 103.4(7) . .
S1 O1 Zn1 163.0(3) . .
S1 O2 Zn3 138.9(3) . .
S1 O3 Zn3 139.1(2) . 2_646
S2 O5 Zn1 137.0(3) . .
S2 O6 Zn3 157.8(4) . 2_656
S2 O7 Zn2 142.0(3) . .
S3 O9 Zn2 138.8(2) . .
S3 O11 Zn1 140.7(3) 1_545 .
S3 O12 Zn2 150.3(3) 2_746 .
C8 N5 N6 105.1(8) . .
C8 N5 C7 132.6(7) . .
N6 N5 C7 116.5(8) . .
C9 N6 N5 104.0(9) . .
N6 C9 N4 111.5(9) . .
N6 C9 H9 124.3 . .
N4 C9 H9 124.3 . .
C8 N4 C9 99.7(6) . .
C8 N4 Zn3 129.8(5) . 3_636
C9 N4 Zn3 126.0(7) . 3_636
N6A C9A H9A 125.2 . .

loop_
_geom_bond_atom_site_label_1
_geom_bond_atom_site_label_2
_geom_bond_distance
_geom_bond_site_symmetry_2
Zn1 N17 2.055(6) 4_546
Zn1 N1 2.057(5) .
Zn1 O1W 2.084(4) .
Zn1 O11 2.105(4) .
Zn1 O5 2.173(4) .
Zn1 O1 2.277(4) .
Zn2 N14 2.061(5) .
Zn2 N11 2.094(5) 4_556
Zn2 O7 2.100(4) .
Zn2 O2W 2.110(4) .
Zn2 O12 2.216(4) .
Zn2 O9 2.238(4) .
Zn3 N4A 2.082(5) 3_636
Zn3 N4 2.082(5) 3_636
Zn3 O2 2.098(4) .
Zn3 O3W 2.099(4) .
Zn3 N7 2.099(5) 2_656
Zn3 O6 2.153(4) 2_646
Zn3 O3 2.183(4) 2_656
S1 O4 1.435(5) .
S1 O1 1.465(4) .
S1 O3 1.477(4) .
S1 O2 1.496(4) .
S2 O8 1.421(7) .
S2 O6 1.462(5) .
S2 O5 1.466(5) .
S2 O7 1.488(5) .
S3 O10 1.450(5) .
S3 O12 1.465(4) 2_756
S3 O9 1.483(4) .
S3 O11 1.492(4) 1_565
C1 C3 1.362(10) 3_636
C1 C2 1.408(10) .
C1 C4 1.508(10) .
C2 C3 1.405(10) .
C2 C7 1.507(10) .
C3 C1 1.362(10) 3_636
C3 C10 1.534(9) .
C4 N2 1.490(9) .
C4 H4A 0.9700 .
C4 H4B 0.9700 .
C5 N1 1.289(8) .
C5 N2 1.315(8) .
C5 H5 0.9300 .
C6 N3 1.309(9) .
C6 N1 1.344(9) .
C6 H6 0.9300 .
C7 N5 1.457(9) .
C7 H7A 0.9700 .
C7 H7B 0.9700 .
C8 N4 1.264(9) .
C8 N5 1.295(9) .
C8 H8 0.9300 .
C10 N8 1.466(8) .
C10 H10A 0.9700 .
C10 H10B 0.9700 .
C11 N7 1.291(8) .
C11 N8 1.315(8) .
C11 H11 0.9300 .
C12 N9 1.298(9) .
C12 N7 1.350(8) .
C12 H12 0.9300 .
C13 C14 1.401(10) .
C13 C15 1.403(10) 3_746
C13 C16 1.551(9) .
C14 C15 1.413(9) .
C14 C19 1.507(10) .
C15 C13 1.403(10) 3_746
C15 C22 1.484(10) .
C16 N12 1.461(8) .
C16 H16A 0.9700 .
C16 H16B 0.9700 .
C17 N12 1.286(8) .
C17 N11 1.308(8) .
C17 H17 0.9300 .
C18 N13 1.293(10) .
C18 N11 1.343(9) .
C18 H18 0.9300 .
C19 N15 1.458(9) .
C19 H19A 0.9700 .
C19 H19B 0.9700 .
C20 N15 1.305(8) .
C20 N14 1.310(8) .
C20 H20 0.9300 .
C21 N16 1.298(11) .
C21 N14 1.355(9) .
C21 H21 0.9300 .
C22 N18 1.460(9) .
C22 H22A 0.9700 .
C22 H22B 0.9700 .
C23 N18 1.299(8) .
C23 N17 1.302(8) .
C23 H23 0.9300 .
C24 N19 1.290(11) .
C24 N17 1.354(10) .
C24 H24 0.9300 .
N2 N3 1.363(8) .
N7 Zn3 2.099(5) 2_646
N8 N9 1.349(7) .
N11 Zn2 2.094(5) 4
N12 N13 1.349(8) .
N15 N16 1.343(9) .
N17 Zn1 2.055(6) 4_545
N18 N19 1.340(9) .
O3 Zn3 2.183(4) 2_646
O6 Zn3 2.153(4) 2_656
O11 S3 1.492(4) 1_545
O12 S3 1.465(4) 2_746
N5 N6 1.371(9) .
N6 C9 1.300(17) .
C9 N4 1.420(12) .
C9 H9 0.9300 .
N4 Zn3 2.082(5) 3_636
N6A C9A 1.32(3) .
C9A H9A 0.9300 .

loop_
_geom_torsion_atom_site_label_1
_geom_torsion_atom_site_label_2
_geom_torsion_atom_site_label_3
_geom_torsion_atom_site_label_4
_geom_torsion
_geom_torsion_site_symmetry_1
_geom_torsion_site_symmetry_4
C3 C1 C2 C3 -2.0(10) 3_636 .
C4 C1 C2 C3 -177.8(6) . .
C3 C1 C2 C7 176.6(6) 3_636 .
C4 C1 C2 C7 0.7(9) . .
C1 C2 C3 C1 2.0(11) . 3_636
C7 C2 C3 C1 -176.5(6) . 3_636
C1 C2 C3 C10 -178.1(5) . .
C7 C2 C3 C10 3.4(10) . .
C3 C1 C4 N2 93.7(9) 3_636 .
C2 C1 C4 N2 -90.5(9) . .
C3 C2 C7 N5 91.0(9) . .
C1 C2 C7 N5 -87.5(8) . .
C1 C3 C10 N8 -85.1(9) 3_636 .
C2 C3 C10 N8 95.0(9) . .
C15 C13 C14 C15 -1.1(11) 3_746 .
C16 C13 C14 C15 179.0(5) . .
C15 C13 C14 C19 176.3(6) 3_746 .
C16 C13 C14 C19 -3.6(9) . .
C13 C14 C15 C13 1.1(10) . 3_746
C19 C14 C15 C13 -176.4(6) . 3_746
C13 C14 C15 C22 -173.2(6) . .
C19 C14 C15 C22 9.4(9) . .
C14 C13 C16 N12 -78.5(8) . .
C15 C13 C16 N12 101.6(8) 3_746 .
C13 C14 C19 N15 -76.9(8) . .
C15 C14 C19 N15 100.5(7) . .
C13 C15 C22 N18 -81.3(8) 3_746 .
C14 C15 C22 N18 92.9(8) . .
N2 C5 N1 C6 1.7(8) . .
N2 C5 N1 Zn1 -179.2(4) . .
N3 C6 N1 C5 -1.5(9) . .
N3 C6 N1 Zn1 179.4(5) . .
N17 Zn1 N1 C5 25.7(14) 4_546 .
O1W Zn1 N1 C5 -147.6(6) . .
O11 Zn1 N1 C5 122.3(6) . .
O5 Zn1 N1 C5 -58.6(6) . .
O1 Zn1 N1 C5 29.4(6) . .
N17 Zn1 N1 C6 -155.3(9) 4_546 .
O1W Zn1 N1 C6 31.4(6) . .
O11 Zn1 N1 C6 -58.7(6) . .
O5 Zn1 N1 C6 120.3(6) . .
O1 Zn1 N1 C6 -151.7(6) . .
N1 C5 N2 N3 -1.4(9) . .
N1 C5 N2 C4 -174.3(7) . .
C1 C4 N2 C5 -26.5(13) . .
C1 C4 N2 N3 161.3(7) . .
N1 C6 N3 N2 0.6(9) . .
C5 N2 N3 C6 0.5(8) . .
C4 N2 N3 C6 174.2(7) . .
N8 C11 N7 C12 1.7(8) . .
N8 C11 N7 Zn3 174.7(4) . 2_646
N9 C12 N7 C11 -1.0(9) . .
N9 C12 N7 Zn3 -174.0(5) . 2_646
N7 C11 N8 N9 -1.9(9) . .
N7 C11 N8 C10 179.0(8) . .
C3 C10 N8 C11 -11.2(13) . .
C3 C10 N8 N9 169.8(7) . .
N7 C12 N9 N8 -0.1(9) . .
C11 N8 N9 C12 1.2(8) . .
C10 N8 N9 C12 -179.6(8) . .
N12 C17 N11 C18 0.7(9) . .
N12 C17 N11 Zn2 -178.0(5) . 4
N13 C18 N11 C17 -2.2(12) . .
N13 C18 N11 Zn2 176.6(7) . 4
N11 C17 N12 N13 0.8(9) . .
N11 C17 N12 C16 -177.1(8) . .
C13 C16 N12 C17 -21.0(12) . .
C13 C16 N12 N13 161.3(8) . .
N11 C18 N13 N12 2.7(13) . .
C17 N12 N13 C18 -2.1(11) . .
C16 N12 N13 C18 176.2(9) . .
N15 C20 N14 C21 2.2(9) . .
N15 C20 N14 Zn2 -173.6(5) . .
N16 C21 N14 C20 -1.3(12) . .
N16 C21 N14 Zn2 174.7(7) . .
O7 Zn2 N14 C20 -36.3(6) . .
O2W Zn2 N14 C20 -129.8(6) . .
O12 Zn2 N14 C20 56.1(6) . .
O9 Zn2 N14 C20 145.0(6) . .
O7 Zn2 N14 C21 148.8(7) . .
O2W Zn2 N14 C21 55.3(7) . .
O12 Zn2 N14 C21 -118.7(7) . .
O9 Zn2 N14 C21 -29.9(7) . .
N14 C20 N15 N16 -2.4(9) . .
N14 C20 N15 C19 179.1(7) . .
C14 C19 N15 C20 -67.4(11) . .
C14 C19 N15 N16 114.3(9) . .
N14 C21 N16 N15 -0.1(13) . .
C20 N15 N16 C21 1.5(11) . .
C19 N15 N16 C21 -179.8(8) . .
N18 C23 N17 C24 1.3(9) . .
N18 C23 N17 Zn1 178.0(4) . 4_545
N19 C24 N17 C23 0.1(13) . .
N19 C24 N17 Zn1 -176.6(8) . 4_545
N17 C23 N18 N19 -2.2(9) . .
N17 C23 N18 C22 178.3(7) . .
C15 C22 N18 C23 5.3(11) . .
C15 C22 N18 N19 -174.2(8) . .
N17 C24 N19 N18 -1.3(14) . .
C23 N18 N19 C24 2.0(12) . .
C22 N18 N19 C24 -178.4(9) . .
O4 S1 O1 Zn1 -19.4(10) . .
O3 S1 O1 Zn1 102.3(9) . .
O2 S1 O1 Zn1 -140.8(9) . .
N17 Zn1 O1 S1 176.0(9) 4_546 .
N1 Zn1 O1 S1 -3.2(9) . .
O11 Zn1 O1 S1 -90.6(9) . .
O5 Zn1 O1 S1 87.6(9) . .
O4 S1 O2 Zn3 -58.8(5) . .
O1 S1 O2 Zn3 63.8(5) . .
O3 S1 O2 Zn3 -177.7(4) . .
N4A Zn3 O2 S1 62.8(5) 3_636 .
N4 Zn3 O2 S1 62.8(5) 3_636 .
O3W Zn3 O2 S1 -25.4(5) . .
N7 Zn3 O2 S1 -125.3(4) 2_656 .
O6 Zn3 O2 S1 146.8(5) 2_646 .
O4 S1 O3 Zn3 -90.2(4) . 2_646
O1 S1 O3 Zn3 147.0(4) . 2_646
O2 S1 O3 Zn3 28.5(5) . 2_646
O8 S2 O5 Zn1 90.4(6) . .
O6 S2 O5 Zn1 -148.5(5) . .
O7 S2 O5 Zn1 -31.3(6) . .
N17 Zn1 O5 S2 116.5(5) 4_546 .
N1 Zn1 O5 S2 -75.1(5) . .
O1W Zn1 O5 S2 24.2(5) . .
O1 Zn1 O5 S2 -162.2(5) . .
O8 S2 O6 Zn3 13.9(10) . 2_656
O5 S2 O6 Zn3 -108.0(9) . 2_656
O7 S2 O6 Zn3 136.4(8) . 2_656
O8 S2 O7 Zn2 70.0(7) . .
O6 S2 O7 Zn2 -51.8(7) . .
O5 S2 O7 Zn2 -168.5(5) . .
N14 Zn2 O7 S2 -65.5(6) . .
N11 Zn2 O7 S2 121.3(6) 4_556 .
O2W Zn2 O7 S2 29.8(6) . .
O12 Zn2 O7 S2 -154.4(6) . .
O10 S3 O9 Zn2 97.8(4) . .
O12 S3 O9 Zn2 -138.7(4) 2_756 .
O11 S3 O9 Zn2 -21.3(5) 1_565 .
N14 Zn2 O9 S3 95.9(4) . .
N11 Zn2 O9 S3 -91.1(4) 4_556 .
O2W Zn2 O9 S3 0.7(4) . .
O12 Zn2 O9 S3 -175.4(4) . .
N17 Zn1 O11 S3 -84.1(5) 4_546 1_545
N1 Zn1 O11 S3 107.5(5) . 1_545
O1W Zn1 O11 S3 8.2(5) . 1_545
O1 Zn1 O11 S3 -165.6(5) . 1_545
N14 Zn2 O12 S3 -23.3(5) . 2_746
N11 Zn2 O12 S3 163.5(5) 4_556 2_746
O7 Zn2 O12 S3 70.9(5) . 2_746
O9 Zn2 O12 S3 -111.2(5) . 2_746
N4 C8 N5 N6 24.8(13) . .
N4 C8 N5 C7 176.0(9) . .
C2 C7 N5 C8 -23.5(14) . .
C2 C7 N5 N6 125.2(11) . .
C8 N5 N6 C9 -16.6(17) . .
C7 N5 N6 C9 -173.3(13) . .
N5 N6 C9 N4 5(2) . .
N5 C8 N4 C9 -20.4(13) . .
N5 C8 N4 Zn3 -177.1(6) . 3_636
N6 C9 N4 C8 8.4(18) . .
N6 C9 N4 Zn3 166.3(12) . 3_636
